data_4085401
loop_
_publ_author_name
'Yang, Jingying'
'Xie, Zuowei'

_publ_section_title
;
 Reactivity of Traditional Metal--Carbon (Alkyl) versus Nontraditional
 Metal--Carbon (Cage) Bonds in Organo-Rare-Earth Metal Complexes
 [\h5:\s-(C9H6)(C2B10H10)]Ln(CH2C6H4-o-NMe2)(THF)2
;
_journal_issue 11
_journal_name_full Organometallics
_journal_page_first 2494
_journal_paper_doi 10.1021/om501212e
_journal_volume 34
_journal_year 2015
_chemical_formula_sum 'C37 H53 B10 Dy N2 O2 S'
_chemical_formula_weight 860.47
_chemical_name_systematic
; 
 ? 
;
_space_group_IT_number 2
_symmetry_cell_setting triclinic
_symmetry_space_group_name_Hall '-P 1'
_symmetry_space_group_name_H-M 'P -1'
_atom_sites_solution_hydrogens geom
_atom_sites_solution_primary direct
_atom_sites_solution_secondary difmap
_audit_creation_method SHELXL-97
_cell_angle_alpha 108.948(2)
_cell_angle_beta 91.155(2)
_cell_angle_gamma 103.800(2)
_cell_formula_units_Z 2
_cell_length_a 10.2428(11)
_cell_length_b 14.9154(16)
_cell_length_c 15.7149(17)
_cell_measurement_reflns_used 470
_cell_measurement_temperature 296(2)
_cell_measurement_theta_max 15
_cell_measurement_theta_min 15
_cell_volume 2192.7(4)
_computing_cell_refinement 'BRUKER KAPPA APEXII DUO DIFFRACOMETER'
_computing_data_collection 'BRUKER KAPPA APEXII DUO DIFFRACOMETER'
_computing_data_reduction 'BRUKER KAPPA APEXII DUO DIFFRACOMETER'
_computing_molecular_graphics 'SIEMENS SHELXTL'
_computing_publication_material 'SIEMENS SHELXTL'
_computing_structure_refinement 'SHELXL-97 (Sheldrick, 2008)'
_computing_structure_solution 'SHELXS-97 (Sheldrick, 2008)'
_diffrn_ambient_temperature 296(2)
_diffrn_measured_fraction_theta_full 0.982
_diffrn_measured_fraction_theta_max 0.982
_diffrn_measurement_device_type 'BRUKER KAPPA APEXII DUO DIFFRACOMETER'
_diffrn_measurement_method 'PHI & OMEGA SCAN'
_diffrn_radiation_monochromator graphite
_diffrn_radiation_source 'fine-focus sealed tube'
_diffrn_radiation_type MoK\a
_diffrn_radiation_wavelength 0.71073
_diffrn_reflns_av_R_equivalents 0.0393
_diffrn_reflns_av_sigmaI/netI 0.0376
_diffrn_reflns_limit_h_max 12
_diffrn_reflns_limit_h_min -12
_diffrn_reflns_limit_k_max 17
_diffrn_reflns_limit_k_min -17
_diffrn_reflns_limit_l_max 18
_diffrn_reflns_limit_l_min -18
_diffrn_reflns_number 23368
_diffrn_reflns_theta_full 25.25
_diffrn_reflns_theta_max 25.25
_diffrn_reflns_theta_min 1.49
_exptl_absorpt_coefficient_mu 1.784
_exptl_absorpt_correction_T_max 0.7456
_exptl_absorpt_correction_T_min 0.3900
_exptl_absorpt_correction_type multi-scan
_exptl_crystal_colour yellow
_exptl_crystal_density_diffrn 1.303
_exptl_crystal_density_method 'not measured'
_exptl_crystal_description block
_exptl_crystal_F_000 874
_exptl_crystal_size_max 0.50
_exptl_crystal_size_mid 0.40
_exptl_crystal_size_min 0.30
_platon_squeeze_details
;
;
_refine_diff_density_max 4.811
_refine_diff_density_min -2.105
_refine_diff_density_rms 0.175
_refine_ls_extinction_method none
_refine_ls_goodness_of_fit_ref 1.164
_refine_ls_hydrogen_treatment riding
_refine_ls_matrix_type full
_refine_ls_number_parameters 478
_refine_ls_number_reflns 7797
_refine_ls_number_restraints 12
_refine_ls_restrained_S_all 1.164
_refine_ls_R_factor_all 0.0756
_refine_ls_R_factor_gt 0.0727
_refine_ls_shift/su_max 0.001
_refine_ls_shift/su_mean 0.000
_refine_ls_structure_factor_coef Fsqd
_refine_ls_weighting_details 'calc w=1/[\s^2^(Fo^2^)+(0.0243P)^2^+45.0971P] where P=(Fo^2^+2Fc^2^)/3'
_refine_ls_weighting_scheme calc
_refine_ls_wR_factor_gt 0.2068
_refine_ls_wR_factor_ref 0.2077
_reflns_number_gt 7222
_reflns_number_total 7797
_reflns_threshold_expression >2sigma(I)
_cod_data_source_file om501212e_si_001.cif
_cod_data_source_block 4c
_cod_depositor_comments
;
The following automatic conversions were performed:

'_symmetry_cell_setting' value 'Triclinic' changed to 'triclinic'
according to
/usr/data/users/saulius/crontab/automatic-downloads/rss-feeds/ACS/lib/dictionaries/cif_core.dic
dictionary named 'cif_core.dic' version 2.4.2 from 2011-04-26.

Automatic conversion script
Id: cif_fix_values 3008 2015-01-20 13:52:24Z robertas 

 Adding full bibliography for 4085399--4085403.cif.
;
_cod_original_sg_symbol_H-M P-1
_cod_database_code 4085401

loop_
_symmetry_equiv_pos_as_xyz
'x, y, z'
'-x, -y, -z'

loop_
_atom_site_label
_atom_site_type_symbol
_atom_site_fract_x
_atom_site_fract_y
_atom_site_fract_z
_atom_site_U_iso_or_equiv
_atom_site_adp_type
_atom_site_occupancy
_atom_site_symmetry_multiplicity
_atom_site_calc_flag
_atom_site_refinement_flags
Dy1 Dy 1.16883(5) 0.31055(4) 0.27274(3) 0.03693(18) Uani 1 1 d .
S1 S 1.0761(4) 0.2886(2) 0.4304(2) 0.0526(8) Uani 1 1 d .
N1 N 1.2061(10) 0.1774(6) 0.3210(6) 0.041(2) Uani 1 1 d .
N2 N 1.2757(17) 0.2026(11) 0.6105(9) 0.082(4) Uani 1 1 d .
O1 O 1.0180(10) 0.4149(7) 0.2910(6) 0.060(2) Uani 1 1 d .
O2 O 0.9499(8) 0.2031(7) 0.2008(6) 0.060(2) Uani 1 1 d .
C1 C 1.3907(11) 0.3391(8) 0.1395(8) 0.045(3) Uani 1 1 d .
C2 C 1.2385(12) 0.2501(9) 0.1083(8) 0.051(3) Uani 1 1 d .
C11 C 1.4006(11) 0.3974(8) 0.2373(8) 0.044(3) Uani 1 1 d .
C12 C 1.4337(12) 0.3645(9) 0.3080(8) 0.048(3) Uani 1 1 d .
H12A H 1.4904 0.3190 0.3029 0.057 Uiso 1 1 calc R
C13 C 1.3970(13) 0.4197(9) 0.3892(8) 0.055(3) Uani 1 1 d .
H13A H 1.4184 0.4159 0.4488 0.066 Uiso 1 1 calc R
C14 C 1.3499(14) 0.4959(9) 0.3731(8) 0.054(3) Uani 1 1 d .
C15 C 1.3047(17) 0.5744(10) 0.4330(10) 0.072(4) Uani 1 1 d .
H15A H 1.3013 0.5819 0.4939 0.086 Uiso 1 1 calc R
C16 C 1.266(2) 0.6392(12) 0.3980(12) 0.090(6) Uani 1 1 d .
H16A H 1.2311 0.6888 0.4346 0.109 Uiso 1 1 calc R
C17 C 1.280(2) 0.6298(11) 0.3066(11) 0.086(5) Uani 1 1 d .
H17A H 1.2618 0.6780 0.2861 0.103 Uiso 1 1 calc R
C18 C 1.3178(17) 0.5538(9) 0.2470(10) 0.068(4) Uani 1 1 d .
H18A H 1.3220 0.5487 0.1866 0.082 Uiso 1 1 calc R
C19 C 1.3513(13) 0.4817(9) 0.2791(8) 0.054(3) Uani 1 1 d .
C20 C 1.1428(12) 0.1874(8) 0.3922(7) 0.043(3) Uani 1 1 d .
C21 C 1.2706(11) 0.0971(7) 0.2902(7) 0.045(3) Uani 1 1 d D
C22 C 1.3942(11) 0.1041(9) 0.3321(8) 0.055(3) Uani 1 1 d D
C23 C 1.4569(15) 0.0294(9) 0.2970(10) 0.073(4) Uani 1 1 d D
H23A H 1.5394 0.0329 0.3253 0.087 Uiso 1 1 calc R
C24 C 1.3994(15) -0.0502(10) 0.2208(9) 0.078(5) Uani 1 1 d D
H24A H 1.4444 -0.0985 0.1962 0.094 Uiso 1 1 calc R
C25 C 1.2738(15) -0.0569(10) 0.1816(10) 0.076(4) Uani 1 1 d DU
H25A H 1.2329 -0.1114 0.1316 0.091 Uiso 1 1 calc R
C26 C 1.2082(13) 0.0159(7) 0.2155(7) 0.055(3) Uani 1 1 d D
C27 C 1.0713(19) 0.0045(11) 0.1748(10) 0.086(5) Uani 1 1 d .
H27A H 1.0451 -0.0554 0.1240 0.129 Uiso 1 1 calc R
H27B H 1.0716 0.0590 0.1549 0.129 Uiso 1 1 calc R
H27C H 1.0083 0.0026 0.2189 0.129 Uiso 1 1 calc R
C28 C 1.4660(15) 0.1898(11) 0.4157(10) 0.070(4) Uani 1 1 d .
H28A H 1.4124 0.2363 0.4331 0.104 Uiso 1 1 calc R
H28B H 1.5526 0.2211 0.4023 0.104 Uiso 1 1 calc R
H28C H 1.4784 0.1660 0.4644 0.104 Uiso 1 1 calc R
C29 C 1.1169(15) 0.1121(9) 0.4396(8) 0.057(3) Uani 1 1 d .
H29A H 1.2028 0.0996 0.4520 0.069 Uiso 1 1 calc R
H29B H 1.0600 0.0514 0.3975 0.069 Uiso 1 1 calc R
C30 C 1.0519(18) 0.1361(10) 0.5272(11) 0.071(5) Uani 1 1 d .
C31 C 0.913(2) 0.1142(13) 0.5245(15) 0.093(6) Uani 1 1 d .
H31A H 0.8612 0.0868 0.4686 0.112 Uiso 1 1 calc R
C32 C 0.846(3) 0.1323(14) 0.605(2) 0.127(10) Uani 1 1 d .
H32A H 0.7522 0.1176 0.6046 0.152 Uiso 1 1 calc R
C33 C 0.935(3) 0.1746(18) 0.685(2) 0.119(9) Uani 1 1 d .
H33A H 0.8971 0.1884 0.7399 0.142 Uiso 1 1 calc R
C34 C 1.069(3) 0.1963(14) 0.6885(13) 0.108(8) Uani 1 1 d .
H34A H 1.1206 0.2243 0.7445 0.130 Uiso 1 1 calc R
C35 C 1.133(2) 0.1783(11) 0.6112(10) 0.080(5) Uani 1 1 d .
C36 C 1.342(3) 0.162(2) 0.666(2) 0.204(17) Uani 1 1 d .
H36A H 1.2990 0.0932 0.6499 0.306 Uiso 1 1 calc R
H36B H 1.3355 0.1950 0.7283 0.306 Uiso 1 1 calc R
H36C H 1.4355 0.1707 0.6551 0.306 Uiso 1 1 calc R
C37 C 1.334(3) 0.3023(16) 0.6318(18) 0.133(9) Uani 1 1 d .
H37A H 1.2895 0.3272 0.5937 0.200 Uiso 1 1 calc R
H37B H 1.4283 0.3127 0.6224 0.200 Uiso 1 1 calc R
H37C H 1.3258 0.3361 0.6940 0.200 Uiso 1 1 calc R
C38 C 0.9534(18) 0.4526(13) 0.3714(10) 0.077(5) Uani 1 1 d .
H38A H 1.0179 0.5053 0.4173 0.092 Uiso 1 1 calc R
H38B H 0.9165 0.4011 0.3958 0.092 Uiso 1 1 calc R
C39 C 0.840(2) 0.4906(18) 0.3418(14) 0.118(8) Uani 1 1 d .
H39A H 0.7541 0.4418 0.3297 0.142 Uiso 1 1 calc R
H39B H 0.8328 0.5503 0.3880 0.142 Uiso 1 1 calc R
C40 C 0.881(2) 0.5093(15) 0.2600(13) 0.093(6) Uani 1 1 d .
H40A H 0.9330 0.5769 0.2744 0.112 Uiso 1 1 calc R
H40B H 0.8023 0.4976 0.2188 0.112 Uiso 1 1 calc R
C41 C 0.9651(17) 0.4414(12) 0.2178(10) 0.073(4) Uani 1 1 d .
H41A H 0.9108 0.3834 0.1709 0.088 Uiso 1 1 calc R
H41B H 1.0385 0.4735 0.1912 0.088 Uiso 1 1 calc R
C42 C 0.8346(15) 0.1719(14) 0.2434(12) 0.083(5) Uani 1 1 d .
H42A H 0.8183 0.2275 0.2908 0.100 Uiso 1 1 calc R
H42B H 0.8493 0.1245 0.2702 0.100 Uiso 1 1 calc R
C43 C 0.7204(18) 0.128(2) 0.1751(17) 0.152(12) Uani 1 1 d .
H43A H 0.6846 0.0595 0.1690 0.182 Uiso 1 1 calc R
H43B H 0.6497 0.1613 0.1927 0.182 Uiso 1 1 calc R
C44 C 0.7600(16) 0.1347(15) 0.0935(13) 0.093(6) Uani 1 1 d .
H44A H 0.7214 0.1812 0.0775 0.112 Uiso 1 1 calc R
H44B H 0.7294 0.0713 0.0460 0.112 Uiso 1 1 calc R
C45 C 0.9084(13) 0.1678(12) 0.1038(10) 0.070(4) Uani 1 1 d .
H45A H 0.9468 0.1139 0.0727 0.084 Uiso 1 1 calc R
H45B H 0.9383 0.2200 0.0790 0.084 Uiso 1 1 calc R
B3 B 1.2666(15) 0.3497(12) 0.0717(9) 0.052(3) Uani 1 1 d .
H3 H 1.2094 0.4055 0.0941 0.062 Uiso 1 1 calc R
B4 B 1.4408(17) 0.3803(12) 0.0548(10) 0.060(4) Uani 1 1 d .
H4 H 1.4984 0.4562 0.0655 0.072 Uiso 1 1 calc R
B5 B 1.5154(15) 0.2959(12) 0.0820(11) 0.059(4) Uani 1 1 d .
H5 H 1.6219 0.3169 0.1100 0.071 Uiso 1 1 calc R
B6 B 1.3871(16) 0.2182(11) 0.1173(10) 0.051(3) Uani 1 1 d .
H6 H 1.4098 0.1888 0.1700 0.062 Uiso 1 1 calc R
B7 B 1.1888(17) 0.2328(12) -0.0039(9) 0.057(4) Uani 1 1 d .
H7 H 1.0825 0.2129 -0.0321 0.068 Uiso 1 1 calc R
B8 B 1.3179(17) 0.3122(13) -0.0393(10) 0.062(4) Uani 1 1 d .
H8 H 1.2971 0.3446 -0.0902 0.074 Uiso 1 1 calc R
B9 B 1.4647(17) 0.2737(13) -0.0331(12) 0.070(5) Uani 1 1 d .
H9 H 1.5392 0.2795 -0.0818 0.084 Uiso 1 1 calc R
B10 B 1.4363(17) 0.1761(13) 0.0077(11) 0.063(4) Uani 1 1 d .
H10 H 1.4914 0.1188 -0.0119 0.075 Uiso 1 1 calc R
B11 B 1.2612(17) 0.1495(12) 0.0243(10) 0.062(4) Uani 1 1 d .
H11 H 1.2012 0.0745 0.0145 0.075 Uiso 1 1 calc R
B12 B 1.3146(17) 0.1870(13) -0.0673(11) 0.062(4) Uani 1 1 d .
H12 H 1.2903 0.1361 -0.1376 0.075 Uiso 1 1 calc R

loop_
_atom_site_aniso_label
_atom_site_aniso_U_11
_atom_site_aniso_U_22
_atom_site_aniso_U_33
_atom_site_aniso_U_23
_atom_site_aniso_U_13
_atom_site_aniso_U_12
Dy1 0.0417(3) 0.0355(3) 0.0314(3) 0.0094(2) 0.0001(2) 0.0090(2)
S1 0.077(2) 0.0486(17) 0.0419(16) 0.0167(13) 0.0164(15) 0.0308(16)
N1 0.056(6) 0.030(4) 0.034(5) 0.004(4) 0.001(4) 0.014(4)
N2 0.121(13) 0.076(9) 0.057(8) 0.020(7) 0.004(8) 0.047(9)
O1 0.071(6) 0.066(6) 0.053(5) 0.017(4) 0.008(4) 0.038(5)
O2 0.043(5) 0.067(6) 0.057(5) 0.013(5) 0.005(4) 0.004(4)
C1 0.041(6) 0.041(6) 0.046(6) 0.013(5) 0.000(5) 0.002(5)
C2 0.046(7) 0.054(7) 0.042(6) 0.010(6) -0.001(5) 0.006(6)
C11 0.042(6) 0.043(6) 0.043(6) 0.015(5) -0.006(5) 0.001(5)
C12 0.040(6) 0.045(6) 0.050(7) 0.015(5) -0.010(5) -0.001(5)
C13 0.065(8) 0.049(7) 0.035(6) 0.008(5) -0.014(6) -0.005(6)
C14 0.064(8) 0.038(6) 0.048(7) 0.008(5) -0.010(6) 0.001(6)
C15 0.108(12) 0.042(7) 0.049(8) 0.006(6) -0.012(8) 0.004(8)
C16 0.131(16) 0.059(10) 0.069(11) -0.005(8) -0.004(10) 0.039(10)
C17 0.137(16) 0.045(8) 0.072(11) 0.016(8) -0.005(10) 0.027(9)
C18 0.105(12) 0.041(7) 0.055(8) 0.018(6) -0.011(8) 0.012(7)
C19 0.061(8) 0.037(6) 0.046(7) 0.003(5) -0.019(6) -0.002(5)
C20 0.050(7) 0.034(6) 0.040(6) 0.010(5) 0.000(5) 0.009(5)
C21 0.059(7) 0.033(6) 0.040(6) 0.009(5) 0.015(5) 0.012(5)
C22 0.066(8) 0.054(7) 0.052(7) 0.022(6) 0.025(6) 0.025(6)
C23 0.080(10) 0.068(9) 0.094(12) 0.038(9) 0.036(9) 0.044(8)
C24 0.115(14) 0.057(9) 0.077(11) 0.025(8) 0.050(10) 0.043(9)
C25 0.101(9) 0.056(7) 0.065(7) 0.014(6) 0.033(7) 0.014(6)
C26 0.092(10) 0.033(6) 0.041(6) 0.008(5) 0.020(7) 0.021(6)
C27 0.124(15) 0.048(8) 0.056(9) 0.005(7) -0.017(9) -0.012(9)
C28 0.070(9) 0.072(10) 0.066(9) 0.018(8) -0.010(7) 0.026(8)
C29 0.087(10) 0.048(7) 0.045(7) 0.017(6) 0.021(7) 0.028(7)
C30 0.105(12) 0.051(8) 0.085(11) 0.043(8) 0.055(10) 0.039(8)
C31 0.105(14) 0.073(11) 0.138(17) 0.063(11) 0.065(13) 0.048(10)
C32 0.15(2) 0.051(11) 0.21(3) 0.073(15) 0.11(2) 0.053(13)
C33 0.15(2) 0.091(16) 0.15(2) 0.074(17) 0.09(2) 0.047(16)
C34 0.19(2) 0.087(13) 0.072(12) 0.039(10) 0.067(14) 0.058(15)
C35 0.154(18) 0.060(9) 0.047(8) 0.027(7) 0.052(10) 0.051(10)
C36 0.22(4) 0.20(3) 0.27(4) 0.15(3) -0.03(3) 0.09(3)
C37 0.16(2) 0.088(15) 0.16(2) 0.021(15) 0.014(18) 0.060(16)
C38 0.097(12) 0.093(12) 0.057(9) 0.024(8) 0.014(8) 0.056(10)
C39 0.145(19) 0.17(2) 0.096(14) 0.053(15) 0.033(13) 0.122(18)
C40 0.104(14) 0.106(14) 0.094(13) 0.048(11) 0.006(11) 0.054(12)
C41 0.083(11) 0.085(11) 0.061(9) 0.022(8) -0.007(8) 0.045(9)
C42 0.052(9) 0.092(12) 0.094(12) 0.026(10) 0.009(8) 0.007(8)
C43 0.045(10) 0.26(3) 0.14(2) 0.11(2) -0.012(11) -0.036(15)
C44 0.052(9) 0.103(14) 0.098(14) 0.002(11) -0.003(9) 0.020(9)
C45 0.045(7) 0.084(10) 0.061(9) 0.001(8) -0.011(6) 0.011(7)
B3 0.056(8) 0.063(9) 0.041(7) 0.020(7) 0.003(6) 0.021(7)
B4 0.069(10) 0.059(9) 0.048(8) 0.019(7) 0.011(7) 0.006(8)
B5 0.043(8) 0.067(10) 0.068(10) 0.027(8) 0.009(7) 0.010(7)
B6 0.064(9) 0.050(8) 0.045(8) 0.020(6) 0.004(7) 0.019(7)
B7 0.062(9) 0.065(9) 0.033(7) 0.004(7) 0.000(6) 0.015(8)
B8 0.068(10) 0.079(11) 0.046(8) 0.024(8) 0.009(7) 0.029(9)
B9 0.059(10) 0.077(11) 0.072(11) 0.039(9) 0.029(8) -0.009(8)
B10 0.061(10) 0.063(10) 0.062(10) 0.014(8) 0.008(8) 0.023(8)
B11 0.069(10) 0.053(9) 0.046(8) -0.003(7) 0.007(7) 0.007(8)
B12 0.065(10) 0.068(10) 0.043(8) 0.009(7) 0.011(7) 0.015(8)

loop_
_atom_type_symbol
_atom_type_description
_atom_type_scat_dispersion_real
_atom_type_scat_dispersion_imag
_atom_type_scat_source
C C 0.0033 0.0016 'International Tables Vol C Tables 4.2.6.8 and 6.1.1.4'
H H 0.0000 0.0000 'International Tables Vol C Tables 4.2.6.8 and 6.1.1.4'
B B 0.0013 0.0007 'International Tables Vol C Tables 4.2.6.8 and 6.1.1.4'
N N 0.0061 0.0033 'International Tables Vol C Tables 4.2.6.8 and 6.1.1.4'
O O 0.0106 0.0060 'International Tables Vol C Tables 4.2.6.8 and 6.1.1.4'
S S 0.1246 0.1234 'International Tables Vol C Tables 4.2.6.8 and 6.1.1.4'
Dy Dy -0.1892 4.4098 'International Tables Vol C Tables 4.2.6.8 and 6.1.1.4'

loop_
_geom_angle_atom_site_label_1
_geom_angle_atom_site_label_2
_geom_angle_atom_site_label_3
_geom_angle
O1 Dy1 O2 74.2(3)
O1 Dy1 N1 140.2(3)
O2 Dy1 N1 87.5(3)
O1 Dy1 C11 109.6(4)
O2 Dy1 C11 142.2(3)
N1 Dy1 C11 106.4(3)
O1 Dy1 C2 113.8(4)
O2 Dy1 C2 83.0(3)
N1 Dy1 C2 98.2(4)
C11 Dy1 C2 60.7(4)
O1 Dy1 C12 127.5(4)
O2 Dy1 C12 156.7(4)
N1 Dy1 C12 79.4(3)
C11 Dy1 C12 31.5(3)
C2 Dy1 C12 80.0(4)
O1 Dy1 C13 106.3(4)
O2 Dy1 C13 166.3(3)
N1 Dy1 C13 83.7(3)
C11 Dy1 C13 51.1(4)
C2 Dy1 C13 108.7(4)
C12 Dy1 C13 29.9(4)
O1 Dy1 C19 80.7(4)
O2 Dy1 C19 142.3(3)
N1 Dy1 C19 128.8(3)
C11 Dy1 C19 30.9(4)
C2 Dy1 C19 82.0(4)
C12 Dy1 C19 49.9(4)
C13 Dy1 C19 49.4(4)
O1 Dy1 S1 83.4(2)
O2 Dy1 S1 85.1(2)
N1 Dy1 S1 59.6(2)
C11 Dy1 S1 132.4(3)
C2 Dy1 S1 155.2(3)
C12 Dy1 S1 104.2(3)
C13 Dy1 S1 81.4(3)
C19 Dy1 S1 119.8(3)
O1 Dy1 C14 79.9(4)
O2 Dy1 C14 154.1(4)
N1 Dy1 C14 112.3(3)
C11 Dy1 C14 50.0(4)
C2 Dy1 C14 109.2(4)
C12 Dy1 C14 48.7(4)
C13 Dy1 C14 29.4(4)
C19 Dy1 C14 29.3(4)
S1 Dy1 C14 90.8(3)
O1 Dy1 C20 116.4(3)
O2 Dy1 C20 84.3(3)
N1 Dy1 C20 24.8(3)
C11 Dy1 C20 122.4(3)
C2 Dy1 C20 122.0(4)
C12 Dy1 C20 91.3(3)
C13 Dy1 C20 83.2(3)
C19 Dy1 C20 132.6(3)
S1 Dy1 C20 34.8(2)
C14 Dy1 C20 106.5(3)
C20 S1 Dy1 80.1(4)
C20 N1 C21 119.3(9)
C20 N1 Dy1 102.3(7)
C21 N1 Dy1 138.3(7)
C37 N2 C35 113.9(15)
C37 N2 C36 111(2)
C35 N2 C36 112.5(19)
C38 O1 C41 109.0(10)
C38 O1 Dy1 126.4(8)
C41 O1 Dy1 124.3(8)
C42 O2 C45 107.2(11)
C42 O2 Dy1 127.8(9)
C45 O2 Dy1 124.7(8)
C11 C1 B4 127.6(10)
C11 C1 B5 126.9(10)
B4 C1 B5 63.1(9)
C11 C1 B3 115.8(10)
B4 C1 B3 63.3(9)
B5 C1 B3 113.8(10)
C11 C1 B6 114.5(10)
B4 C1 B6 113.4(10)
B5 C1 B6 61.9(8)
B3 C1 B6 110.5(10)
C11 C1 C2 109.6(9)
B4 C1 C2 111.9(9)
B5 C1 C2 110.5(9)
B3 C1 C2 60.2(8)
B6 C1 C2 59.8(8)
B11 C2 B6 62.5(9)
B11 C2 B3 110.1(10)
B6 C2 B3 109.7(10)
B11 C2 C1 108.6(10)
B6 C2 C1 59.6(7)
B3 C2 C1 59.4(7)
B11 C2 B7 60.9(9)
B6 C2 B7 111.0(10)
B3 C2 B7 60.4(8)
C1 C2 B7 107.0(9)
B11 C2 Dy1 143.7(9)
B6 C2 Dy1 106.5(7)
B3 C2 Dy1 106.2(7)
C1 C2 Dy1 91.1(6)
B7 C2 Dy1 142.5(9)
C12 C11 C19 106.0(11)
C12 C11 C1 123.9(11)
C19 C11 C1 128.6(10)
C12 C11 Dy1 76.1(7)
C19 C11 Dy1 81.0(7)
C1 C11 Dy1 98.6(7)
C13 C12 C11 110.3(11)
C13 C12 Dy1 79.6(7)
C11 C12 Dy1 72.4(6)
C12 C13 C14 107.5(11)
C12 C13 Dy1 70.5(6)
C14 C13 Dy1 79.7(7)
C19 C14 C13 107.5(11)
C19 C14 C15 121.5(12)
C13 C14 C15 131.0(12)
C19 C14 Dy1 71.1(7)
C13 C14 Dy1 70.9(6)
C15 C14 Dy1 122.4(10)
C16 C15 C14 118.2(14)
C15 C16 C17 119.9(15)
C18 C17 C16 123.3(15)
C17 C18 C19 118.6(14)
C14 C19 C11 108.4(11)
C14 C19 C18 118.2(12)
C11 C19 C18 133.1(12)
C14 C19 Dy1 79.6(7)
C11 C19 Dy1 68.1(6)
C18 C19 Dy1 123.7(9)
N1 C20 C29 122.9(10)
N1 C20 S1 117.7(8)
C29 C20 S1 119.2(9)
N1 C20 Dy1 52.9(6)
C29 C20 Dy1 170.9(8)
S1 C20 Dy1 65.1(3)
C22 C21 C26 121.1(11)
C22 C21 N1 120.3(8)
C26 C21 N1 118.6(9)
C21 C22 C23 118.6(12)
C21 C22 C28 123.6(10)
C23 C22 C28 117.8(11)
C24 C23 C22 121.4(13)
C23 C24 C25 118.8(13)
C26 C25 C24 121.2(13)
C25 C26 C21 118.8(12)
C25 C26 C27 119.9(11)
C21 C26 C27 121.2(11)
C20 C29 C30 118.0(10)
C31 C30 C35 120.1(16)
C31 C30 C29 119.6(17)
C35 C30 C29 120.3(15)
C30 C31 C32 122(2)
C33 C32 C31 114(2)
C34 C33 C32 125(2)
C33 C34 C35 121(2)
C34 C35 C30 118(2)
C34 C35 N2 124(2)
C30 C35 N2 118.0(12)
O1 C38 C39 106.3(12)
C40 C39 C38 104.1(15)
C39 C40 C41 107.3(14)
O1 C41 C40 105.9(12)
O2 C42 C43 107.7(15)
C44 C43 C42 109.6(15)
C43 C44 C45 107.6(16)
O2 C45 C44 106.0(13)
C1 B3 C2 60.4(7)
C1 B3 B7 107.8(11)
C2 B3 B7 60.3(8)
C1 B3 B4 57.5(8)
C2 B3 B4 107.3(10)
B7 B3 B4 109.0(11)
C1 B3 B8 104.8(10)
C2 B3 B8 107.6(11)
B7 B3 B8 60.7(9)
B4 B3 B8 59.7(9)
C1 B4 B8 106.5(11)
C1 B4 B5 59.2(8)
B8 B4 B5 107.4(12)
C1 B4 B3 59.2(8)
B8 B4 B3 60.2(9)
B5 B4 B3 107.4(11)
C1 B4 B9 104.4(11)
B8 B4 B9 58.3(9)
B5 B4 B9 59.3(10)
B3 B4 B9 105.2(11)
C1 B5 B6 59.1(8)
C1 B5 B10 106.1(10)
B6 B5 B10 59.9(9)
C1 B5 B9 104.7(11)
B6 B5 B9 105.8(11)
B10 B5 B9 58.8(10)
C1 B5 B4 57.6(8)
B6 B5 B4 106.8(11)
B10 B5 B4 108.7(12)
B9 B5 B4 61.3(10)
C1 B6 C2 60.6(7)
C1 B6 B5 59.0(8)
C2 B6 B5 108.8(10)
C1 B6 B10 106.4(10)
C2 B6 B10 107.8(10)
B5 B6 B10 60.3(9)
C1 B6 B11 106.4(10)
C2 B6 B11 58.7(8)
B5 B6 B11 108.7(11)
B10 B6 B11 60.6(9)
C2 B7 B3 59.3(8)
C2 B7 B11 58.7(8)
B3 B7 B11 107.5(10)
C2 B7 B12 105.6(11)
B3 B7 B12 107.7(11)
B11 B7 B12 59.8(9)
C2 B7 B8 106.8(10)
B3 B7 B8 60.7(9)
B11 B7 B8 107.8(12)
B12 B7 B8 59.6(9)
B9 B8 B12 57.9(9)
B9 B8 B4 61.9(10)
B12 B8 B4 108.0(12)
B9 B8 B7 106.5(11)
B12 B8 B7 60.0(9)
B4 B8 B7 107.7(11)
B9 B8 B3 107.9(11)
B12 B8 B3 106.4(11)
B4 B8 B3 60.1(9)
B7 B8 B3 58.6(8)
B12 B9 B10 61.9(10)
B12 B9 B8 61.7(10)
B10 B9 B8 111.1(11)
B12 B9 B5 110.1(11)
B10 B9 B5 60.5(9)
B8 B9 B5 108.7(12)
B12 B9 B4 109.3(12)
B10 B9 B4 108.5(11)
B8 B9 B4 59.8(10)
B5 B9 B4 59.4(9)
B9 B10 B6 107.2(12)
B9 B10 B5 60.7(10)
B6 B10 B5 59.8(9)
B9 B10 B12 58.0(10)
B6 B10 B12 107.1(11)
B5 B10 B12 107.2(12)
B9 B10 B11 105.8(12)
B6 B10 B11 60.3(9)
B5 B10 B11 108.1(11)
B12 B10 B11 59.3(9)
C2 B11 B7 60.4(8)
C2 B11 B12 107.6(12)
B7 B11 B12 60.7(10)
C2 B11 B6 58.8(8)
B7 B11 B6 107.6(11)
B12 B11 B6 106.6(11)
C2 B11 B10 106.6(11)
B7 B11 B10 108.8(12)
B12 B11 B10 59.9(9)
B6 B11 B10 59.1(9)
B9 B12 B11 108.7(12)
B9 B12 B8 60.4(10)
B11 B12 B8 108.2(11)
B9 B12 B10 60.1(10)
B11 B12 B10 60.8(10)
B8 B12 B10 108.6(12)
B9 B12 B7 108.7(12)
B11 B12 B7 59.5(9)
B8 B12 B7 60.4(9)
B10 B12 B7 108.5(11)

loop_
_geom_bond_atom_site_label_1
_geom_bond_atom_site_label_2
_geom_bond_distance
Dy1 O1 2.401(8)
Dy1 O2 2.425(8)
Dy1 N1 2.448(9)
Dy1 C11 2.585(11)
Dy1 C2 2.621(12)
Dy1 C12 2.631(11)
Dy1 C13 2.746(12)
Dy1 C19 2.751(12)
Dy1 S1 2.761(3)
Dy1 C14 2.859(12)
Dy1 C20 2.999(11)
S1 C20 1.739(11)
N1 C20 1.289(14)
N1 C21 1.456(13)
N2 C37 1.39(2)
N2 C35 1.42(2)
N2 C36 1.45(2)
O1 C38 1.449(16)
O1 C41 1.464(15)
O2 C42 1.426(17)
O2 C45 1.458(16)
C1 C11 1.487(16)
C1 B4 1.681(18)
C1 B5 1.710(19)
C1 B3 1.711(18)
C1 B6 1.712(18)
C1 C2 1.729(16)
C2 B11 1.714(19)
C2 B6 1.715(19)
C2 B3 1.726(19)
C2 B7 1.744(18)
C11 C12 1.417(16)
C11 C19 1.431(17)
C12 C13 1.390(18)
C13 C14 1.425(18)
C14 C19 1.423(18)
C14 C15 1.43(2)
C15 C16 1.38(2)
C16 C17 1.41(2)
C17 C18 1.36(2)
C18 C19 1.433(17)
C20 C29 1.515(16)
C21 C22 1.381(9)
C21 C26 1.390(9)
C22 C23 1.384(9)
C22 C28 1.524(18)
C23 C24 1.380(9)
C24 C25 1.383(9)
C25 C26 1.379(9)
C26 C27 1.48(2)
C29 C30 1.517(17)
C30 C31 1.38(2)
C30 C35 1.41(2)
C31 C32 1.43(3)
C32 C33 1.41(3)
C33 C34 1.33(3)
C34 C35 1.37(2)
C38 C39 1.53(2)
C39 C40 1.45(3)
C40 C41 1.48(2)
C42 C43 1.44(2)
C43 C44 1.38(3)
C44 C45 1.47(2)
B3 B7 1.74(2)
B3 B4 1.78(2)
B3 B8 1.78(2)
B4 B8 1.77(2)
B4 B5 1.77(2)
B4 B9 1.81(2)
B5 B6 1.76(2)
B5 B10 1.77(2)
B5 B9 1.77(2)
B6 B10 1.76(2)
B6 B11 1.78(2)
B7 B11 1.75(2)
B7 B12 1.77(2)
B7 B8 1.78(2)
B8 B9 1.75(3)
B8 B12 1.77(2)
B9 B12 1.70(2)
B9 B10 1.74(2)
B10 B12 1.77(2)
B10 B11 1.79(2)
B11 B12 1.76(2)

loop_
_platon_squeeze_void_nr
_platon_squeeze_void_average_x
_platon_squeeze_void_average_y
_platon_squeeze_void_average_z
_platon_squeeze_void_volume
_platon_squeeze_void_count_electrons
1 0.000 0.500 1.000 179.0 44.4
2 0.500 0.000 0.500 27.6 1.0
